data_4506201
loop_
_publ_author_name
'Agarwal, Rashmi A.'
'Aijaz, Arshad'
'Ahmad, Musheer'
'Sa\~nudo, E. Carolina'
'Xu, Qiang'
'Bharadwaj, Parimal K.'

_publ_section_title
;
 Two New Coordination Polymers with Co(II) and Mn(II): Selective Gas
 Adsorption and Magnetic Studies
;
_journal_issue 6
_journal_name_full 'Crystal Growth &amp; Design'
_journal_page_first 2999
_journal_paper_doi 10.1021/cg300217v
_journal_volume 12
_journal_year 2012
_chemical_formula_moiety 'C126 H78 Mn3 N24 O12'
_chemical_formula_sum 'C126 H78 Mn3 N24 O12'
_chemical_formula_weight 2284.94
_chemical_name_systematic
;
 ?
;
_space_group_IT_number 2
_symmetry_cell_setting triclinic
_symmetry_space_group_name_Hall '-P 1'
_symmetry_space_group_name_H-M 'P -1'
_atom_sites_solution_hydrogens geom
_atom_sites_solution_primary direct
_atom_sites_solution_secondary difmap
_audit_creation_method SHELXL-97
_cell_angle_alpha 71.922(3)
_cell_angle_beta 65.006(4)
_cell_angle_gamma 80.586(6)
_cell_formula_units_Z 1
_cell_length_a 13.611(5)
_cell_length_b 14.580(6)
_cell_length_c 15.041(4)
_cell_measurement_reflns_used 999
_cell_measurement_temperature 100(2)
_cell_measurement_theta_max 25.500
_cell_measurement_theta_min 1.96
_cell_volume 2570.0(16)
_computing_cell_refinement 'SAINT 6.45 ( Bruker, 2003)'
_computing_data_collection 'SMART 5.628 (Bruker, 2003)'
_computing_data_reduction 'SAINT 6.45 ( Bruker, 2003)'
_computing_molecular_graphics 'DIAMOND 2.1e'
_computing_structure_refinement 'SHELXL-97 (Sheldrick, 1997)'
_computing_structure_solution SIR-97
_diffrn_ambient_temperature 100(2)
_diffrn_measured_fraction_theta_full 0.960
_diffrn_measured_fraction_theta_max 0.960
_diffrn_measurement_device_type 'BRUKER SMART APEX'
_diffrn_measurement_method /w-scans
_diffrn_radiation_monochromator graphite
_diffrn_radiation_source 'fine-focus sealed tube'
_diffrn_radiation_type MoK\a
_diffrn_radiation_wavelength 0.71073
_diffrn_reflns_av_R_equivalents 0.0609
_diffrn_reflns_av_sigmaI/netI 0.1421
_diffrn_reflns_limit_h_max 16
_diffrn_reflns_limit_h_min -15
_diffrn_reflns_limit_k_max 17
_diffrn_reflns_limit_k_min -17
_diffrn_reflns_limit_l_max 16
_diffrn_reflns_limit_l_min -18
_diffrn_reflns_number 13033
_diffrn_reflns_theta_full 25.50
_diffrn_reflns_theta_max 25.50
_diffrn_reflns_theta_min 1.96
_exptl_absorpt_coefficient_mu 0.444
_exptl_absorpt_correction_T_max 0.936
_exptl_absorpt_correction_T_min 0.919
_exptl_absorpt_correction_type empirical
_exptl_absorpt_process_details SADABS
_exptl_crystal_colour Colorless
_exptl_crystal_density_diffrn 1.476
_exptl_crystal_density_method 'not measured'
_exptl_crystal_description Block
_exptl_crystal_F_000 1173
_exptl_crystal_size_max 0.19
_exptl_crystal_size_mid 0.17
_exptl_crystal_size_min 0.15
_refine_diff_density_max 1.080
_refine_diff_density_min -2.058
_refine_diff_density_rms 0.206
_refine_ls_extinction_method none
_refine_ls_goodness_of_fit_ref 1.039
_refine_ls_hydrogen_treatment constr
_refine_ls_matrix_type full
_refine_ls_number_parameters 745
_refine_ls_number_reflns 9198
_refine_ls_number_restraints 0
_refine_ls_restrained_S_all 1.039
_refine_ls_R_factor_all 0.1780
_refine_ls_R_factor_gt 0.0974
_refine_ls_shift/su_max 0.000
_refine_ls_shift/su_mean 0.000
_refine_ls_structure_factor_coef Fsqd
_refine_ls_weighting_details 'calc w=1/[\s^2^(Fo^2^)+(0.2000P)^2^+0.0000P] where P=(Fo^2^+2Fc^2^)/3'
_refine_ls_weighting_scheme calc
_refine_ls_wR_factor_gt 0.2423
_refine_ls_wR_factor_ref 0.3579
_reflns_number_gt 4421
_reflns_number_total 9198
_reflns_threshold_expression >2sigma(I)
_cod_data_source_file cg300217v_si_002.cif
_cod_data_source_block Compound2
_cod_depositor_comments
;
The following automatic conversions were performed:

'_symmetry_cell_setting' value 'Triclinic' changed to 'triclinic'
according to /home/saulius/struct/CIF-dictionaries/cif_core.dic
dictionary named 'cif_core.dic' version 2.4.1 from 2010-06-29.

Automatic conversion script
Id: cif_fix_values 1891 2012-01-12 08:04:46Z andrius 
;
_cod_original_cell_volume 2570.0(15)
_cod_original_sg_symbol_H-M P-1
_cod_database_code 4506201

loop_
_symmetry_equiv_pos_as_xyz
'x, y, z'
'-x, -y, -z'

loop_
_atom_site_label
_atom_site_type_symbol
_atom_site_fract_x
_atom_site_fract_y
_atom_site_fract_z
_atom_site_U_iso_or_equiv
_atom_site_adp_type
_atom_site_occupancy
_atom_site_symmetry_multiplicity
_atom_site_calc_flag
_atom_site_refinement_flags
Mn1 Mn 0.71966(9) 0.18142(7) 0.92484(8) 0.0360(4) Uani 1 1 d .
Mn2 Mn 0.5000 0.0000 1.0000 0.0340(5) Uani 1 2 d S
O1 O 0.7909(4) 0.0694(3) 1.0180(4) 0.0450(14) Uani 1 1 d .
O2 O 0.6259(5) 0.0375(3) 1.0481(4) 0.0422(13) Uani 1 1 d .
O3 O 0.5910(5) 0.2577(4) 0.8907(4) 0.0488(15) Uani 1 1 d .
O4 O 0.4600(5) 0.1491(3) 0.9665(5) 0.0555(17) Uani 1 1 d .
O5 O 0.6197(5) 0.0219(4) 0.8481(4) 0.0541(16) Uani 1 1 d .
O6 O 0.7583(4) 0.1117(4) 0.8076(4) 0.0444(14) Uani 1 1 d .
N1 N 0.9363(5) -0.2330(4) 1.2138(4) 0.0361(15) Uani 1 1 d .
N2 N 1.1145(5) -0.2411(4) 1.1635(5) 0.0421(16) Uani 1 1 d .
N3 N 0.5509(5) -0.2854(4) 1.3149(5) 0.0449(17) Uani 1 1 d .
N4 N 0.3758(7) -0.3113(6) 1.4138(7) 0.074(3) Uani 1 1 d .
N5 N 0.3652(5) 0.5720(4) 0.9402(5) 0.0365(15) Uani 1 1 d .
N6 N 0.3358(5) 0.7177(4) 0.9706(5) 0.0408(16) Uani 1 1 d .
N7 N 0.1108(6) 0.3351(4) 1.0122(5) 0.0471(18) Uani 1 1 d .
N8 N -0.0545(6) 0.3479(5) 1.0113(6) 0.063(2) Uani 1 1 d .
N9 N 0.9486(5) 0.1740(5) 0.4230(5) 0.0495(18) Uani 1 1 d .
N10 N 1.1212(7) 0.2140(6) 0.3275(7) 0.078(3) Uani 1 1 d .
N11 N 0.6739(6) -0.0594(5) 0.5335(5) 0.0473(18) Uani 1 1 d .
N12 N 0.6564(7) -0.1766(5) 0.4752(6) 0.064(2) Uani 1 1 d .
C1 C 0.7133(7) 0.0137(5) 1.0624(5) 0.0365(18) Uani 1 1 d .
C2 C 0.7210(6) -0.0818(5) 1.1329(5) 0.0344(17) Uani 1 1 d .
C3 C 0.6343(7) -0.1393(5) 1.1904(5) 0.042(2) Uani 1 1 d .
H3 H 0.5675 -0.1178 1.1871 0.050 Uiso 1 1 calc R
C4 C 0.6439(6) -0.2294(5) 1.2542(5) 0.0376(18) Uani 1 1 d .
C5 C 0.7433(6) -0.2618(5) 1.2606(5) 0.0368(18) Uani 1 1 d .
H5 H 0.7504 -0.3226 1.3022 0.044 Uiso 1 1 calc R
C6 C 0.8330(6) -0.2025(5) 1.2040(5) 0.0389(19) Uani 1 1 d .
C7 C 0.8230(6) -0.1125(5) 1.1399(5) 0.0382(19) Uani 1 1 d .
H7 H 0.8821 -0.0729 1.1021 0.046 Uiso 1 1 calc R
C8 C 0.4502(7) -0.2476(6) 1.3626(7) 0.060(3) Uani 1 1 d .
H8 H 0.4361 -0.1822 1.3588 0.073 Uiso 1 1 calc R
C9 C 0.5395(7) -0.3835(5) 1.3358(6) 0.042(2) Uani 1 1 d .
C10 C 0.4297(7) -0.3979(6) 1.3973(7) 0.052(2) Uani 1 1 d .
C11 C 0.3880(8) -0.4900(7) 1.4322(8) 0.067(3) Uani 1 1 d .
H11 H 0.3149 -0.5005 1.4728 0.080 Uiso 1 1 calc R
C12 C 0.4601(10) -0.5649(7) 1.4039(8) 0.076(3) Uani 1 1 d .
H12 H 0.4356 -0.6274 1.4275 0.091 Uiso 1 1 calc R
C13 C 0.5682(9) -0.5480(6) 1.3407(8) 0.067(3) Uani 1 1 d .
H13 H 0.6143 -0.5996 1.3221 0.080 Uiso 1 1 calc R
C14 C 0.6098(8) -0.4578(5) 1.3045(6) 0.053(2) Uani 1 1 d .
H14 H 0.6821 -0.4472 1.2608 0.064 Uiso 1 1 calc R
C15 C 1.0328(6) -0.2088(5) 1.1364(6) 0.0405(19) Uani 1 1 d .
H15 H 1.0406 -0.1731 1.0709 0.049 Uiso 1 1 calc R
C16 C 0.9534(7) -0.2843(5) 1.2992(6) 0.044(2) Uani 1 1 d .
C17 C 0.8856(8) -0.3222(6) 1.4036(6) 0.055(2) Uani 1 1 d .
H17 H 0.8104 -0.3172 1.4268 0.066 Uiso 1 1 calc R
C18 C 0.9363(10) -0.3663(7) 1.4679(7) 0.074(3) Uani 1 1 d .
H18 H 0.8941 -0.3918 1.5366 0.089 Uiso 1 1 calc R
C19 C 1.0484(9) -0.3745(7) 1.4352(8) 0.068(3) Uani 1 1 d .
H19 H 1.0796 -0.4068 1.4813 0.082 Uiso 1 1 calc R
C20 C 1.1132(8) -0.3356(6) 1.3355(7) 0.060(3) Uani 1 1 d .
H20 H 1.1883 -0.3399 1.3136 0.072 Uiso 1 1 calc R
C21 C 1.0650(7) -0.2894(5) 1.2673(6) 0.046(2) Uani 1 1 d .
C22 C 0.4957(7) 0.2337(5) 0.9321(6) 0.041(2) Uani 1 1 d .
C23 C 0.4050(6) 0.3130(5) 0.9448(6) 0.0388(19) Uani 1 1 d .
C24 C 0.4283(7) 0.4055(5) 0.9358(6) 0.0398(19) Uani 1 1 d .
H24 H 0.4984 0.4201 0.9213 0.048 Uiso 1 1 calc R
C25 C 0.3451(6) 0.4758(5) 0.9489(5) 0.0368(18) Uani 1 1 d .
C26 C 0.2381(6) 0.4541(5) 0.9740(6) 0.041(2) Uani 1 1 d .
H26 H 0.1827 0.5015 0.9829 0.049 Uiso 1 1 calc R
C27 C 0.2173(7) 0.3603(5) 0.9853(6) 0.044(2) Uani 1 1 d .
C28 C 0.2995(6) 0.2893(5) 0.9694(6) 0.042(2) Uani 1 1 d .
H28 H 0.2846 0.2273 0.9751 0.050 Uiso 1 1 calc R
C29 C 0.2976(6) 0.6336(5) 0.9921(6) 0.041(2) Uani 1 1 d .
H29 H 0.2280 0.6172 1.0401 0.050 Uiso 1 1 calc R
C30 C 0.4618(6) 0.6219(5) 0.8750(6) 0.0389(19) Uani 1 1 d .
C31 C 0.5582(7) 0.5976(5) 0.8041(6) 0.046(2) Uani 1 1 d .
H31 H 0.5697 0.5387 0.7885 0.055 Uiso 1 1 calc R
C32 C 0.6371(7) 0.6655(6) 0.7573(7) 0.057(3) Uani 1 1 d .
H32 H 0.7047 0.6509 0.7108 0.068 Uiso 1 1 calc R
C33 C 0.6191(8) 0.7549(6) 0.7773(7) 0.058(3) Uani 1 1 d .
H33 H 0.6746 0.7985 0.7440 0.070 Uiso 1 1 calc R
C34 C 0.5198(6) 0.7806(5) 0.8461(6) 0.0408(19) Uani 1 1 d .
H34 H 0.5069 0.8413 0.8577 0.049 Uiso 1 1 calc R
C35 C 0.4415(6) 0.7127(5) 0.8962(6) 0.0367(18) Uani 1 1 d .
C36 C 0.0363(8) 0.3902(6) 0.9764(7) 0.055(2) Uani 1 1 d .
H36 H 0.0496 0.4517 0.9317 0.066 Uiso 1 1 calc R
C37 C -0.0416(7) 0.2574(6) 1.0734(7) 0.049(2) Uani 1 1 d .
C38 C -0.1116(8) 0.1819(7) 1.1273(7) 0.060(3) Uani 1 1 d .
H38 H -0.1814 0.1883 1.1289 0.072 Uiso 1 1 calc R
C39 C -0.0762(7) 0.0983(7) 1.1779(7) 0.058(2) Uani 1 1 d .
H39 H -0.1215 0.0462 1.2120 0.069 Uiso 1 1 calc R
C40 C 0.0253(8) 0.0888(7) 1.1799(8) 0.070(3) Uani 1 1 d .
H40 H 0.0460 0.0306 1.2165 0.084 Uiso 1 1 calc R
C41 C 0.0976(8) 0.1631(6) 1.1293(7) 0.059(3) Uani 1 1 d .
H41 H 0.1658 0.1572 1.1311 0.071 Uiso 1 1 calc R
C42 C 0.0607(7) 0.2467(6) 1.0757(6) 0.045(2) Uani 1 1 d .
C43 C 0.7062(7) 0.0655(5) 0.7890(5) 0.041(2) Uani 1 1 d .
C44 C 0.7436(7) 0.0642(5) 0.6772(5) 0.042(2) Uani 1 1 d .
C45 C 0.8284(7) 0.1201(5) 0.6021(6) 0.050(2) Uani 1 1 d .
H45 H 0.8644 0.1580 0.6176 0.060 Uiso 1 1 calc R
C46 C 0.8582(6) 0.1175(6) 0.5017(6) 0.045(2) Uani 1 1 d .
C47 C 0.8106(7) 0.0596(6) 0.4767(6) 0.051(2) Uani 1 1 d .
H47 H 0.8346 0.0577 0.4095 0.062 Uiso 1 1 calc R
C48 C 0.7240(7) 0.0023(5) 0.5546(6) 0.046(2) Uani 1 1 d .
C49 C 0.6948(6) 0.0048(5) 0.6547(5) 0.0393(19) Uani 1 1 d .
H49 H 0.6408 -0.0349 0.7073 0.047 Uiso 1 1 calc R
C50 C 1.0560(7) 0.1464(8) 0.3938(8) 0.074(3) Uani 1 1 d .
H50 H 1.0803 0.0846 0.4194 0.089 Uiso 1 1 calc R
C51 C 0.9460(7) 0.2723(6) 0.3713(6) 0.049(2) Uani 1 1 d .
C52 C 0.8606(9) 0.3401(7) 0.3719(8) 0.080(3) Uani 1 1 d .
H52 H 0.7884 0.3238 0.4088 0.096 Uiso 1 1 calc R
C53 C 0.8903(10) 0.4321(8) 0.3147(10) 0.099(4) Uani 1 1 d .
H53 H 0.8365 0.4807 0.3165 0.119 Uiso 1 1 calc R
C54 C 0.9974(11) 0.4557(8) 0.2540(9) 0.088(4) Uani 1 1 d .
H54 H 1.0125 0.5189 0.2142 0.105 Uiso 1 1 calc R
C55 C 1.0812(10) 0.3897(8) 0.2508(7) 0.079(3) Uani 1 1 d .
H55 H 1.1530 0.4061 0.2107 0.095 Uiso 1 1 calc R
C56 C 1.0525(8) 0.2954(7) 0.3116(6) 0.060(3) Uani 1 1 d .
C57 C 0.7220(8) -0.1210(6) 0.4733(7) 0.058(3) Uani 1 1 d .
H57 H 0.7962 -0.1225 0.4341 0.070 Uiso 1 1 calc R
C58 C 0.5535(8) -0.1524(6) 0.5432(7) 0.058(3) Uani 1 1 d .
C59 C 0.4516(8) -0.1881(6) 0.5751(8) 0.060(3) Uani 1 1 d .
H59 H 0.4433 -0.2358 0.5499 0.072 Uiso 1 1 calc R
C60 C 0.3641(8) -0.1518(7) 0.6442(8) 0.066(3) Uani 1 1 d .
H60 H 0.2961 -0.1765 0.6678 0.080 Uiso 1 1 calc R
C61 C 0.3755(7) -0.0777(7) 0.6798(7) 0.062(3) Uani 1 1 d .
H61 H 0.3144 -0.0534 0.7257 0.074 Uiso 1 1 calc R
C62 C 0.4754(8) -0.0396(6) 0.6486(6) 0.054(2) Uani 1 1 d .
H62 H 0.4822 0.0099 0.6723 0.064 Uiso 1 1 calc R
C63 C 0.5649(7) -0.0783(5) 0.5806(6) 0.046(2) Uani 1 1 d .

loop_
_atom_site_aniso_label
_atom_site_aniso_U_11
_atom_site_aniso_U_22
_atom_site_aniso_U_33
_atom_site_aniso_U_23
_atom_site_aniso_U_13
_atom_site_aniso_U_12
Mn1 0.0366(7) 0.0260(6) 0.0364(6) -0.0096(5) -0.0038(5) -0.0051(5)
Mn2 0.0371(10) 0.0235(7) 0.0313(8) -0.0065(6) -0.0031(7) -0.0060(7)
O1 0.043(3) 0.034(3) 0.052(3) -0.003(2) -0.016(3) -0.012(2)
O2 0.049(4) 0.032(3) 0.039(3) -0.006(2) -0.014(3) 0.000(2)
O3 0.040(3) 0.041(3) 0.054(3) -0.013(3) -0.007(3) -0.002(3)
O4 0.062(4) 0.023(2) 0.073(4) -0.014(3) -0.020(3) 0.004(3)
O5 0.048(4) 0.065(4) 0.039(3) -0.023(3) 0.005(3) -0.024(3)
O6 0.039(3) 0.051(3) 0.047(3) -0.026(3) -0.009(3) -0.008(3)
N1 0.028(3) 0.037(3) 0.034(3) -0.003(3) -0.006(3) -0.006(3)
N2 0.043(4) 0.035(3) 0.040(4) -0.008(3) -0.010(3) -0.007(3)
N3 0.040(4) 0.034(3) 0.045(4) -0.007(3) -0.002(3) -0.010(3)
N4 0.052(5) 0.057(5) 0.076(5) -0.012(4) 0.010(4) -0.015(4)
N5 0.033(4) 0.028(3) 0.048(4) -0.016(3) -0.011(3) -0.004(3)
N6 0.038(4) 0.026(3) 0.046(4) -0.016(3) -0.001(3) -0.003(3)
N7 0.045(4) 0.028(3) 0.060(4) -0.014(3) -0.008(4) -0.009(3)
N8 0.054(5) 0.043(4) 0.084(6) -0.018(4) -0.017(4) -0.010(4)
N9 0.039(4) 0.052(4) 0.042(4) -0.008(3) 0.000(3) -0.013(3)
N10 0.043(5) 0.071(5) 0.076(6) 0.004(5) 0.002(4) -0.012(4)
N11 0.046(4) 0.048(4) 0.043(4) -0.022(3) -0.005(3) -0.007(3)
N12 0.061(5) 0.063(5) 0.069(5) -0.035(4) -0.019(4) 0.001(4)
C1 0.045(5) 0.029(3) 0.035(4) -0.013(3) -0.013(4) 0.004(4)
C2 0.035(4) 0.029(3) 0.033(4) -0.008(3) -0.007(3) -0.002(3)
C3 0.049(5) 0.034(4) 0.037(4) -0.011(3) -0.009(4) -0.003(4)
C4 0.033(4) 0.039(4) 0.034(4) -0.008(3) -0.005(3) -0.010(3)
C5 0.035(4) 0.030(3) 0.037(4) -0.005(3) -0.009(3) -0.004(3)
C6 0.039(5) 0.036(4) 0.031(4) -0.008(3) -0.006(3) 0.001(3)
C7 0.042(5) 0.025(3) 0.036(4) -0.006(3) -0.006(4) -0.003(3)
C8 0.045(5) 0.045(5) 0.067(6) -0.013(4) -0.002(5) 0.000(4)
C9 0.045(5) 0.035(4) 0.038(4) -0.004(3) -0.010(4) -0.013(4)
C10 0.050(5) 0.047(5) 0.052(5) -0.003(4) -0.016(4) -0.016(4)
C11 0.053(6) 0.060(6) 0.071(6) -0.005(5) -0.010(5) -0.024(5)
C12 0.089(8) 0.054(6) 0.071(7) -0.002(5) -0.019(6) -0.035(6)
C13 0.081(7) 0.040(4) 0.073(6) -0.014(4) -0.024(6) -0.007(5)
C14 0.062(6) 0.038(4) 0.050(5) -0.007(4) -0.015(4) -0.010(4)
C15 0.037(5) 0.038(4) 0.036(4) -0.006(3) -0.007(4) -0.001(4)
C16 0.048(5) 0.033(4) 0.035(4) -0.005(3) 0.000(4) -0.015(4)
C17 0.060(6) 0.045(4) 0.038(4) -0.005(4) -0.001(4) -0.009(4)
C18 0.099(9) 0.071(6) 0.037(5) 0.010(5) -0.022(6) -0.022(6)
C19 0.069(7) 0.072(6) 0.061(6) 0.002(5) -0.031(6) -0.024(6)
C20 0.061(6) 0.050(5) 0.062(6) -0.005(4) -0.022(5) -0.015(5)
C21 0.059(6) 0.033(4) 0.034(4) 0.002(3) -0.010(4) -0.011(4)
C22 0.059(6) 0.024(3) 0.041(4) -0.011(3) -0.022(4) 0.009(4)
C23 0.042(5) 0.026(3) 0.040(4) -0.009(3) -0.008(4) 0.000(3)
C24 0.040(5) 0.027(3) 0.043(4) -0.009(3) -0.007(4) -0.006(3)
C25 0.041(5) 0.027(3) 0.039(4) -0.011(3) -0.009(4) -0.007(3)
C26 0.036(4) 0.026(3) 0.055(5) -0.013(3) -0.011(4) 0.001(3)
C27 0.045(5) 0.030(4) 0.047(4) -0.012(3) -0.008(4) -0.006(4)
C28 0.048(5) 0.024(3) 0.047(4) -0.012(3) -0.009(4) -0.009(3)
C29 0.039(5) 0.031(4) 0.045(4) -0.014(3) -0.002(4) -0.011(3)
C30 0.041(4) 0.025(3) 0.041(4) -0.008(3) -0.003(4) -0.012(3)
C31 0.047(5) 0.030(4) 0.050(5) -0.017(3) -0.005(4) -0.002(4)
C32 0.041(5) 0.044(4) 0.059(5) -0.012(4) 0.003(4) -0.002(4)
C33 0.058(6) 0.042(4) 0.051(5) -0.011(4) 0.004(5) -0.016(4)
C34 0.045(5) 0.032(4) 0.043(4) -0.006(3) -0.014(4) -0.013(3)
C35 0.038(4) 0.030(3) 0.039(4) -0.009(3) -0.012(4) 0.000(3)
C36 0.060(6) 0.028(4) 0.069(6) -0.014(4) -0.021(5) 0.011(4)
C37 0.038(5) 0.050(5) 0.058(5) -0.028(4) -0.008(4) -0.006(4)
C38 0.047(6) 0.066(6) 0.063(6) -0.026(5) -0.005(5) -0.020(5)
C39 0.034(5) 0.073(6) 0.063(6) -0.011(5) -0.014(4) -0.026(5)
C40 0.064(7) 0.048(5) 0.073(7) -0.005(5) -0.006(5) -0.015(5)
C41 0.052(6) 0.057(5) 0.058(5) -0.005(4) -0.014(5) -0.015(5)
C42 0.043(5) 0.045(4) 0.049(5) -0.017(4) -0.012(4) -0.013(4)
C43 0.051(5) 0.033(4) 0.031(4) -0.012(3) -0.008(4) 0.002(4)
C44 0.052(5) 0.034(4) 0.028(4) -0.012(3) -0.002(4) -0.003(4)
C45 0.049(5) 0.044(4) 0.041(4) -0.012(4) 0.002(4) -0.017(4)
C46 0.037(5) 0.048(4) 0.036(4) -0.006(3) -0.001(4) -0.009(4)
C47 0.051(5) 0.056(5) 0.037(4) -0.017(4) 0.000(4) -0.014(4)
C48 0.053(5) 0.038(4) 0.039(4) -0.017(3) -0.005(4) -0.009(4)
C49 0.038(5) 0.036(4) 0.033(4) -0.009(3) -0.004(3) -0.001(3)
C50 0.035(5) 0.069(6) 0.087(7) -0.002(6) -0.007(5) -0.001(5)
C51 0.050(5) 0.054(5) 0.031(4) -0.008(4) -0.001(4) -0.017(4)
C52 0.061(7) 0.068(6) 0.076(7) 0.006(5) -0.015(6) 0.008(6)
C53 0.080(9) 0.063(7) 0.109(10) 0.016(7) -0.025(8) 0.006(6)
C54 0.095(10) 0.061(6) 0.080(8) 0.015(6) -0.030(7) -0.014(7)
C55 0.094(9) 0.072(7) 0.049(6) 0.013(5) -0.013(6) -0.042(7)
C56 0.058(6) 0.058(5) 0.043(5) -0.010(4) 0.003(4) -0.017(5)
C57 0.053(6) 0.063(5) 0.062(6) -0.035(5) -0.013(5) -0.004(5)
C58 0.076(7) 0.044(4) 0.050(5) -0.016(4) -0.015(5) -0.009(5)
C59 0.074(7) 0.040(4) 0.072(6) -0.009(4) -0.036(6) -0.014(5)
C60 0.053(6) 0.066(6) 0.076(7) -0.017(5) -0.017(5) -0.019(5)
C61 0.041(5) 0.066(6) 0.070(6) -0.024(5) -0.007(5) -0.010(5)
C62 0.063(6) 0.048(5) 0.051(5) -0.020(4) -0.020(5) -0.001(4)
C63 0.055(5) 0.043(4) 0.041(4) -0.013(4) -0.013(4) -0.018(4)

loop_
_atom_type_symbol
_atom_type_description
_atom_type_scat_dispersion_real
_atom_type_scat_dispersion_imag
_atom_type_scat_source
C C 0.0033 0.0016 'International Tables Vol C Tables 4.2.6.8 and 6.1.1.4'
H H 0.0000 0.0000 'International Tables Vol C Tables 4.2.6.8 and 6.1.1.4'
N N 0.0061 0.0033 'International Tables Vol C Tables 4.2.6.8 and 6.1.1.4'
O O 0.0106 0.0060 'International Tables Vol C Tables 4.2.6.8 and 6.1.1.4'
Mn Mn 0.3368 0.7283 'International Tables Vol C Tables 4.2.6.8 and 6.1.1.4'

loop_
_geom_angle_atom_site_label_1
_geom_angle_atom_site_label_2
_geom_angle_atom_site_label_3
_geom_angle
_geom_angle_site_symmetry_1
_geom_angle_site_symmetry_3
O3 Mn1 O6 90.2(2) . .
O3 Mn1 O1 154.0(2) . .
O6 Mn1 O1 96.9(2) . .
O3 Mn1 N2 118.8(2) . 2_757
O6 Mn1 N2 86.3(2) . 2_757
O1 Mn1 N2 86.7(2) . 2_757
O3 Mn1 N6 79.1(2) . 2_667
O6 Mn1 N6 167.9(2) . 2_667
O1 Mn1 N6 95.2(2) . 2_667
N2 Mn1 N6 93.7(2) 2_757 2_667
O3 Mn1 O2 99.1(2) . .
O6 Mn1 O2 88.32(19) . .
O1 Mn1 O2 56.4(2) . .
N2 Mn1 O2 141.7(2) 2_757 .
N6 Mn1 O2 98.97(19) 2_667 .
O4 Mn2 O4 180.000(1) . 2_657
O4 Mn2 O5 91.2(2) . 2_657
O4 Mn2 O5 88.8(2) 2_657 2_657
O4 Mn2 O5 88.8(2) . .
O4 Mn2 O5 91.2(2) 2_657 .
O5 Mn2 O5 180.000(1) 2_657 .
O4 Mn2 O2 86.2(2) . .
O4 Mn2 O2 93.8(2) 2_657 .
O5 Mn2 O2 90.9(2) 2_657 .
O5 Mn2 O2 89.1(2) . .
O4 Mn2 O2 93.8(2) . 2_657
O4 Mn2 O2 86.2(2) 2_657 2_657
O5 Mn2 O2 89.1(2) 2_657 2_657
O5 Mn2 O2 90.9(2) . 2_657
O2 Mn2 O2 180.0 . 2_657
C1 O1 Mn1 97.3(5) . .
C1 O2 Mn2 147.8(5) . .
C1 O2 Mn1 85.3(4) . .
Mn2 O2 Mn1 109.7(2) . .
C22 O3 Mn1 126.2(5) . .
C22 O4 Mn2 145.8(6) . .
C43 O5 Mn2 141.2(5) . .
C43 O6 Mn1 133.5(5) . .
C15 N1 C16 108.8(7) . .
C15 N1 C6 123.1(6) . .
C16 N1 C6 128.0(6) . .
C15 N2 C21 103.9(7) . .
C15 N2 Mn1 123.4(5) . 2_757
C21 N2 Mn1 129.1(6) . 2_757
C8 N3 C9 106.4(6) . .
C8 N3 C4 123.8(6) . .
C9 N3 C4 129.8(6) . .
C8 N4 C10 104.4(7) . .
C29 N5 C30 105.9(5) . .
C29 N5 C25 127.7(6) . .
C30 N5 C25 126.4(6) . .
C29 N6 C35 104.0(6) . .
C29 N6 Mn1 126.3(5) . 2_667
C35 N6 Mn1 124.5(5) . 2_667
C36 N7 C27 126.2(7) . .
C36 N7 C42 105.9(7) . .
C27 N7 C42 127.8(7) . .
C36 N8 C37 105.8(8) . .
C50 N9 C51 105.5(7) . .
C50 N9 C46 126.7(7) . .
C51 N9 C46 127.2(7) . .
C50 N10 C56 104.7(8) . .
C57 N11 C63 106.5(7) . .
C57 N11 C48 127.8(7) . .
C63 N11 C48 125.3(6) . .
C57 N12 C58 105.0(7) . .
O1 C1 O2 120.8(7) . .
O1 C1 C2 121.0(8) . .
O2 C1 C2 118.2(7) . .
C3 C2 C7 119.9(7) . .
C3 C2 C1 122.2(8) . .
C7 C2 C1 117.9(6) . .
C2 C3 C4 121.2(8) . .
C3 C4 C5 119.8(7) . .
C3 C4 N3 119.2(8) . .
C5 C4 N3 120.9(7) . .
C4 C5 C6 119.8(7) . .
C7 C6 C5 120.0(8) . .
C7 C6 N1 119.3(7) . .
C5 C6 N1 120.7(6) . .
C6 C7 C2 119.1(7) . .
N4 C8 N3 113.9(7) . .
C14 C9 N3 133.5(7) . .
C14 C9 C10 121.7(7) . .
N3 C9 C10 104.7(7) . .
N4 C10 C9 110.5(7) . .
N4 C10 C11 128.9(8) . .
C9 C10 C11 120.5(8) . .
C12 C11 C10 117.3(9) . .
C13 C12 C11 120.8(8) . .
C14 C13 C12 122.4(9) . .
C13 C14 C9 117.1(8) . .
N2 C15 N1 112.6(7) . .
N1 C16 C21 104.2(6) . .
N1 C16 C17 135.1(9) . .
C21 C16 C17 120.6(9) . .
C18 C17 C16 116.7(9) . .
C17 C18 C19 122.7(9) . .
C20 C19 C18 120.4(10) . .
C19 C20 C21 118.9(9) . .
C16 C21 C20 120.7(7) . .
C16 C21 N2 110.5(8) . .
C20 C21 N2 128.8(8) . .
O3 C22 O4 128.1(7) . .
O3 C22 C23 118.7(6) . .
O4 C22 C23 113.1(7) . .
C24 C23 C28 121.2(7) . .
C24 C23 C22 119.7(7) . .
C28 C23 C22 119.1(6) . .
C23 C24 C25 118.8(7) . .
C24 C25 C26 121.3(6) . .
C24 C25 N5 120.8(7) . .
C26 C25 N5 117.9(6) . .
C27 C26 C25 118.3(7) . .
C26 C27 C28 121.7(7) . .
C26 C27 N7 120.1(7) . .
C28 C27 N7 118.2(6) . .
C27 C28 C23 118.7(6) . .
N6 C29 N5 115.8(6) . .
C31 C30 N5 133.0(6) . .
C31 C30 C35 122.6(6) . .
N5 C30 C35 104.4(6) . .
C30 C31 C32 116.1(7) . .
C31 C32 C33 122.3(8) . .
C32 C33 C34 121.2(8) . .
C35 C34 C33 117.4(7) . .
C34 C35 N6 129.7(6) . .
C34 C35 C30 120.3(7) . .
N6 C35 C30 110.0(6) . .
N8 C36 N7 113.3(7) . .
C38 C37 C42 119.3(9) . .
C38 C37 N8 130.4(9) . .
C42 C37 N8 110.3(7) . .
C39 C38 C37 118.6(9) . .
C38 C39 C40 121.5(8) . .
C39 C40 C41 122.3(10) . .
C42 C41 C40 115.0(9) . .
C41 C42 C37 123.3(8) . .
C41 C42 N7 131.9(8) . .
C37 C42 N7 104.7(8) . .
O6 C43 O5 128.8(7) . .
O6 C43 C44 117.5(7) . .
O5 C43 C44 113.5(7) . .
C49 C44 C45 121.0(7) . .
C49 C44 C43 119.3(6) . .
C45 C44 C43 119.7(7) . .
C44 C45 C46 117.5(8) . .
C47 C46 C45 122.8(7) . .
C47 C46 N9 119.3(7) . .
C45 C46 N9 117.8(7) . .
C46 C47 C48 119.0(7) . .
N11 C48 C49 120.6(7) . .
N11 C48 C47 121.4(7) . .
C49 C48 C47 117.9(7) . .
C44 C49 C48 121.6(7) . .
N10 C50 N9 114.2(9) . .
C56 C51 C52 122.0(8) . .
C56 C51 N9 105.7(8) . .
C52 C51 N9 132.3(8) . .
C53 C52 C51 115.5(10) . .
C52 C53 C54 122.6(11) . .
C55 C54 C53 122.3(10) . .
C54 C55 C56 115.9(10) . .
C51 C56 C55 121.5(10) . .
C51 C56 N10 109.9(8) . .
C55 C56 N10 128.5(9) . .
N12 C57 N11 114.5(8) . .
C59 C58 N12 131.2(8) . .
C59 C58 C63 120.2(8) . .
N12 C58 C63 108.7(8) . .
C60 C59 C58 118.8(8) . .
C59 C60 C61 120.9(9) . .
C62 C61 C60 121.9(9) . .
C61 C62 C63 117.3(8) . .
N11 C63 C62 133.7(7) . .
N11 C63 C58 105.3(7) . .
C62 C63 C58 121.0(8) . .

loop_
_geom_bond_atom_site_label_1
_geom_bond_atom_site_label_2
_geom_bond_distance
_geom_bond_site_symmetry_2
Mn1 O3 2.082(6) .
Mn1 O6 2.138(5) .
Mn1 O1 2.186(6) .
Mn1 N2 2.238(6) 2_757
Mn1 N6 2.297(6) 2_667
Mn1 O2 2.436(5) .
Mn2 O4 2.108(5) .
Mn2 O4 2.108(5) 2_657
Mn2 O5 2.132(5) 2_657
Mn2 O5 2.132(5) .
Mn2 O2 2.314(6) .
Mn2 O2 2.314(6) 2_657
O1 C1 1.252(9) .
O2 C1 1.272(10) .
O3 C22 1.235(10) .
O4 C22 1.269(9) .
O5 C43 1.262(9) .
O6 C43 1.215(9) .
N1 C15 1.345(9) .
N1 C16 1.365(10) .
N1 C6 1.458(10) .
N2 C15 1.310(10) .
N2 C21 1.404(9) .
N2 Mn1 2.238(6) 2_757
N3 C8 1.365(10) .
N3 C9 1.386(9) .
N3 C4 1.414(9) .
N4 C8 1.298(11) .
N4 C10 1.389(11) .
N5 C29 1.349(9) .
N5 C30 1.413(9) .
N5 C25 1.430(8) .
N6 C29 1.303(8) .
N6 C35 1.407(9) .
N6 Mn1 2.297(6) 2_667
N7 C36 1.375(12) .
N7 C27 1.409(10) .
N7 C42 1.418(9) .
N8 C36 1.299(11) .
N8 C37 1.393(11) .
N9 C50 1.366(11) .
N9 C51 1.405(10) .
N9 C46 1.445(9) .
N10 C50 1.297(11) .
N10 C56 1.409(13) .
N11 C57 1.365(10) .
N11 C63 1.379(10) .
N11 C48 1.392(10) .
N12 C57 1.288(11) .
N12 C58 1.408(11) .
C1 C2 1.484(10) .
C2 C3 1.361(10) .
C2 C7 1.425(11) .
C3 C4 1.390(10) .
C4 C5 1.391(11) .
C5 C6 1.404(10) .
C6 C7 1.393(10) .
C9 C14 1.382(11) .
C9 C10 1.395(11) .
C10 C11 1.400(11) .
C11 C12 1.387(14) .
C12 C13 1.386(14) .
C13 C14 1.372(11) .
C16 C21 1.383(12) .
C16 C17 1.423(10) .
C17 C18 1.363(14) .
C18 C19 1.388(14) .
C19 C20 1.366(13) .
C20 C21 1.390(13) .
C22 C23 1.539(10) .
C23 C24 1.388(9) .
C23 C28 1.398(11) .
C24 C25 1.389(10) .
C25 C26 1.404(11) .
C26 C27 1.387(9) .
C27 C28 1.388(11) .
C30 C31 1.373(10) .
C30 C35 1.414(9) .
C31 C32 1.381(11) .
C32 C33 1.388(11) .
C33 C34 1.389(11) .
C34 C35 1.374(10) .
C37 C38 1.384(11) .
C37 C42 1.389(12) .
C38 C39 1.355(13) .
C39 C40 1.378(14) .
C40 C41 1.388(11) .
C41 C42 1.386(13) .
C43 C44 1.543(10) .
C44 C49 1.366(11) .
C44 C45 1.381(10) .
C45 C46 1.400(11) .
C46 C47 1.362(11) .
C47 C48 1.417(10) .
C48 C49 1.397(11) .
C51 C56 1.377(12) .
C51 C52 1.396(13) .
C52 C53 1.368(14) .
C53 C54 1.386(16) .
C54 C55 1.361(16) .
C55 C56 1.405(12) .
C58 C59 1.394(13) .
C58 C63 1.419(11) .
C59 C60 1.366(13) .
C60 C61 1.400(13) .
C61 C62 1.388(12) .
C62 C63 1.389(11) .
